data_7015380
loop_
_publ_author_name
'Seidler-Egdal, Rune Kirk'
'Johansson, Frank B.'
'Veltz\'e, Sune'
'Skou, Eivind M.'
'Bond, Andrew D.'
'McKenzie, Christine J.'

_publ_section_title
;
 Tunability of the M(II)M(III)/M(II)(2) and M(III)(2)/M(II)M(III)
 (M=Mn, Co) couples in bis-\m-O,O'-carboxylato-\m-OR bridged complexes.
;
_journal_issue 13
_journal_name_full 'Dalton transactions (Cambridge, England : 2003)'
_journal_page_first 3336
_journal_page_last 3345
_journal_paper_doi 10.1039/c0dt01552k
_journal_volume 40
_journal_year 2011
_chemical_formula_moiety 'C38 H41 Mn2 N6 O5 +, Cl O4 -, C2 H3 N'
_chemical_formula_sum 'C40 H44 Cl Mn2 N7 O9'
_chemical_formula_weight 912.15
_space_group_IT_number 14
_symmetry_cell_setting monoclinic
_symmetry_space_group_name_Hall '-P 2yn'
_symmetry_space_group_name_H-M 'P 1 21/n 1'
_atom_sites_solution_hydrogens geom
_atom_sites_solution_primary direct
_atom_sites_solution_secondary difmap
_cell_angle_alpha 90.00
_cell_angle_beta 100.605(3)
_cell_angle_gamma 90.00
_cell_formula_units_Z 4
_cell_length_a 9.8414(14)
_cell_length_b 25.087(4)
_cell_length_c 16.780(2)
_cell_measurement_reflns_used 11930
_cell_measurement_temperature 180(2)
_cell_measurement_theta_max 30.61
_cell_measurement_theta_min 3.59
_cell_volume 4072.1(10)
_computing_cell_refinement 'SAINT v.7.06a (Bruker, 2003)'
_computing_data_collection 'APEX2 v.1.0-22 (Bruker-Nonius, 2004)'
_computing_data_reduction 'SAINT v.7.06a'
_computing_molecular_graphics 'SHELXTL v.6.10'
_computing_publication_material 'SHELXTL v.6.10'
_computing_structure_refinement 'SHELXTL v.6.10'
_computing_structure_solution 'SHELXTL v.6.10 (Sheldrick, 2000)'
_diffrn_ambient_temperature 180(2)
_diffrn_measured_fraction_theta_full 0.997
_diffrn_measured_fraction_theta_max 0.952
_diffrn_measurement_device_type 'Bruker-Nonius X8APEX-II CCD'
_diffrn_measurement_method 'thin-slice \w and \f scans'
_diffrn_radiation_monochromator graphite
_diffrn_radiation_source 'fine-focus sealed tube'
_diffrn_radiation_type MoK\a
_diffrn_radiation_wavelength 0.71073
_diffrn_reflns_av_R_equivalents 0.0947
_diffrn_reflns_av_sigmaI/netI 0.0743
_diffrn_reflns_limit_h_max 13
_diffrn_reflns_limit_h_min -14
_diffrn_reflns_limit_k_max 35
_diffrn_reflns_limit_k_min 0
_diffrn_reflns_limit_l_max 23
_diffrn_reflns_limit_l_min 0
_diffrn_reflns_number 46988
_diffrn_reflns_theta_full 25.03
_diffrn_reflns_theta_max 30.61
_diffrn_reflns_theta_min 3.59
_diffrn_standards_number 0
_exptl_absorpt_coefficient_mu 0.750
_exptl_absorpt_correction_T_max 0.928
_exptl_absorpt_correction_T_min 0.712
_exptl_absorpt_correction_type multi-scan
_exptl_absorpt_process_details 'SADABS (Sheldrick, 2003)'
_exptl_crystal_colour colourless
_exptl_crystal_density_diffrn 1.488
_exptl_crystal_density_method 'not measured'
_exptl_crystal_description needle
_exptl_crystal_F_000 1888
_exptl_crystal_size_max 0.50
_exptl_crystal_size_mid 0.10
_exptl_crystal_size_min 0.10
_refine_diff_density_max 0.395
_refine_diff_density_min -0.789
_refine_diff_density_rms 0.089
_refine_ls_extinction_method none
_refine_ls_goodness_of_fit_ref 1.012
_refine_ls_hydrogen_treatment constr
_refine_ls_matrix_type full
_refine_ls_number_parameters 535
_refine_ls_number_reflns 11930
_refine_ls_number_restraints 0
_refine_ls_restrained_S_all 1.012
_refine_ls_R_factor_all 0.0944
_refine_ls_R_factor_gt 0.0460
_refine_ls_shift/su_max 0.001
_refine_ls_shift/su_mean 0.000
_refine_ls_structure_factor_coef Fsqd
_refine_ls_weighting_details 'calc w=1/[\s^2^(Fo^2^)+(0.0567P)^2^] where P=(Fo^2^+2Fc^2^)/3'
_refine_ls_weighting_scheme calc
_refine_ls_wR_factor_gt 0.0994
_refine_ls_wR_factor_ref 0.1158
_reflns_number_gt 7682
_reflns_number_total 11930
_reflns_threshold_expression I>2\s(I)
_cod_data_source_file c0dt01552k.txt
_cod_data_source_block 8_MeCN
_cod_original_sg_symbol_H-M 'P 21/n'
_cod_database_code 7015380

loop_
_symmetry_equiv_pos_as_xyz
'x, y, z'
'-x+1/2, y+1/2, -z+1/2'
'-x, -y, -z'
'x-1/2, -y-1/2, z-1/2'

loop_
_atom_site_label
_atom_site_type_symbol
_atom_site_fract_x
_atom_site_fract_y
_atom_site_fract_z
_atom_site_U_iso_or_equiv
_atom_site_adp_type
_atom_site_occupancy
_atom_site_symmetry_multiplicity
_atom_site_calc_flag
_atom_site_refinement_flags
_atom_site_disorder_assembly
_atom_site_disorder_group
Mn1 Mn 0.59110(3) 0.153854(13) 0.71965(2) 0.01575(8) Uani 1 1 d . . .
Mn2 Mn 0.28631(3) 0.170529(13) 0.79119(2) 0.01531(8) Uani 1 1 d . . .
O1 O 0.43249(15) 0.11511(6) 0.76567(9) 0.0167(3) Uani 1 1 d . . .
O2 O 0.64095(17) 0.21348(6) 0.80907(10) 0.0245(4) Uani 1 1 d . . .
O3 O 0.45100(18) 0.21669(7) 0.86517(11) 0.0275(4) Uani 1 1 d . . .
O4 O 0.44216(17) 0.20313(7) 0.64059(10) 0.0228(4) Uani 1 1 d . . .
O5 O 0.24722(17) 0.21974(6) 0.68752(10) 0.0230(4) Uani 1 1 d . . .
N1 N 0.59319(19) 0.07804(7) 0.64119(11) 0.0165(4) Uani 1 1 d . . .
N2 N 0.73467(19) 0.09620(7) 0.80135(11) 0.0184(4) Uani 1 1 d . . .
N3 N 0.73353(19) 0.17099(7) 0.63129(11) 0.0193(4) Uani 1 1 d . . .
N4 N 0.25978(19) 0.11360(7) 0.89647(11) 0.0160(4) Uani 1 1 d . . .
N5 N 0.12987(19) 0.10738(7) 0.73253(11) 0.0177(4) Uani 1 1 d . . .
N6 N 0.14203(19) 0.21085(7) 0.86001(11) 0.0181(4) Uani 1 1 d . . .
C1 C 0.4251(2) 0.06230(8) 0.77705(13) 0.0158(4) Uani 1 1 d . . .
C2 C 0.4394(2) 0.02677(9) 0.71479(13) 0.0163(4) Uani 1 1 d . . .
C3 C 0.4297(2) -0.02753(9) 0.72767(14) 0.0175(4) Uani 1 1 d . . .
H3A H 0.4390 -0.0512 0.6848 0.021 Uiso 1 1 calc R . .
C4 C 0.4070(2) -0.04906(9) 0.80071(14) 0.0169(4) Uani 1 1 d . . .
C5 C 0.3946(2) -0.01297(9) 0.86164(13) 0.0168(4) Uani 1 1 d . . .
H5A H 0.3803 -0.0262 0.9125 0.020 Uiso 1 1 calc R . .
C6 C 0.4022(2) 0.04198(9) 0.85116(13) 0.0160(4) Uani 1 1 d . . .
C7 C 0.3978(2) -0.10945(8) 0.81038(14) 0.0184(5) Uani 1 1 d . . .
C8 C 0.5412(2) -0.13352(9) 0.80838(15) 0.0229(5) Uani 1 1 d . . .
H8A H 0.6091 -0.1187 0.8530 0.034 Uiso 1 1 calc R . .
H8B H 0.5685 -0.1248 0.7566 0.034 Uiso 1 1 calc R . .
H8C H 0.5373 -0.1723 0.8142 0.034 Uiso 1 1 calc R . .
C9 C 0.2908(3) -0.13261(9) 0.74053(15) 0.0254(5) Uani 1 1 d . . .
H9A H 0.2021 -0.1144 0.7382 0.038 Uiso 1 1 calc R . .
H9B H 0.2792 -0.1708 0.7497 0.038 Uiso 1 1 calc R . .
H9C H 0.3230 -0.1274 0.6892 0.038 Uiso 1 1 calc R . .
C10 C 0.3548(3) -0.12542(9) 0.88963(15) 0.0247(5) Uani 1 1 d . . .
H10A H 0.2625 -0.1113 0.8910 0.037 Uiso 1 1 calc R . .
H10B H 0.4211 -0.1109 0.9353 0.037 Uiso 1 1 calc R . .
H10C H 0.3533 -0.1644 0.8937 0.037 Uiso 1 1 calc R . .
C11 C 0.4611(2) 0.04806(9) 0.63452(13) 0.0178(5) Uani 1 1 d . . .
H11A H 0.4612 0.0180 0.5963 0.021 Uiso 1 1 calc R . .
H11B H 0.3832 0.0719 0.6121 0.021 Uiso 1 1 calc R . .
C12 C 0.7122(2) 0.04451(9) 0.67838(13) 0.0195(5) Uani 1 1 d . . .
H12A H 0.7958 0.0564 0.6585 0.023 Uiso 1 1 calc R . .
H12B H 0.6938 0.0071 0.6611 0.023 Uiso 1 1 calc R . .
C13 C 0.7391(2) 0.04713(9) 0.76955(14) 0.0186(5) Uani 1 1 d . . .
C14 C 0.7731(2) 0.00236(10) 0.81706(15) 0.0236(5) Uani 1 1 d . . .
H14A H 0.7741 -0.0319 0.7929 0.028 Uiso 1 1 calc R . .
C15 C 0.8054(3) 0.00820(11) 0.89999(15) 0.0283(6) Uani 1 1 d . . .
H15A H 0.8301 -0.0219 0.9339 0.034 Uiso 1 1 calc R . .
C16 C 0.8015(3) 0.05831(11) 0.93324(15) 0.0275(6) Uani 1 1 d . . .
H16A H 0.8234 0.0632 0.9903 0.033 Uiso 1 1 calc R . .
C17 C 0.7653(2) 0.10113(10) 0.88240(14) 0.0239(5) Uani 1 1 d . . .
H17A H 0.7620 0.1355 0.9056 0.029 Uiso 1 1 calc R . .
C18 C 0.6102(2) 0.09628(9) 0.56053(13) 0.0201(5) Uani 1 1 d . . .
H18A H 0.5211 0.1105 0.5311 0.024 Uiso 1 1 calc R . .
H18B H 0.6364 0.0657 0.5293 0.024 Uiso 1 1 calc R . .
C19 C 0.7195(2) 0.13892(9) 0.56624(13) 0.0185(5) Uani 1 1 d . . .
C20 C 0.7972(3) 0.14575(10) 0.50634(15) 0.0240(5) Uani 1 1 d . . .
H20A H 0.7861 0.1222 0.4612 0.029 Uiso 1 1 calc R . .
C21 C 0.8916(3) 0.18726(11) 0.51270(16) 0.0289(6) Uani 1 1 d . . .
H21A H 0.9449 0.1930 0.4717 0.035 Uiso 1 1 calc R . .
C22 C 0.9067(3) 0.22003(10) 0.57940(16) 0.0274(6) Uani 1 1 d . . .
H22A H 0.9711 0.2486 0.5856 0.033 Uiso 1 1 calc R . .
C23 C 0.8266(2) 0.21051(10) 0.63714(15) 0.0232(5) Uani 1 1 d . . .
H23A H 0.8378 0.2331 0.6834 0.028 Uiso 1 1 calc R . .
C24 C 0.3854(2) 0.07992(9) 0.91831(13) 0.0176(5) Uani 1 1 d . . .
H24A H 0.3793 0.0593 0.9678 0.021 Uiso 1 1 calc R . .
H24B H 0.4678 0.1032 0.9306 0.021 Uiso 1 1 calc R . .
C25 C 0.1347(2) 0.08120(9) 0.87108(14) 0.0195(5) Uani 1 1 d . . .
H25A H 0.0534 0.1012 0.8821 0.023 Uiso 1 1 calc R . .
H25B H 0.1427 0.0480 0.9035 0.023 Uiso 1 1 calc R . .
C26 C 0.1126(2) 0.06710(9) 0.78256(14) 0.0177(5) Uani 1 1 d . . .
C27 C 0.0757(2) 0.01613(9) 0.75407(15) 0.0227(5) Uani 1 1 d . . .
H27A H 0.0649 -0.0117 0.7908 0.027 Uiso 1 1 calc R . .
C28 C 0.0549(2) 0.00644(10) 0.67230(16) 0.0263(5) Uani 1 1 d . . .
H28A H 0.0294 -0.0281 0.6517 0.032 Uiso 1 1 calc R . .
C29 C 0.0717(2) 0.04769(10) 0.62032(15) 0.0256(5) Uani 1 1 d . . .
H29A H 0.0576 0.0420 0.5634 0.031 Uiso 1 1 calc R . .
C30 C 0.1092(2) 0.09724(10) 0.65252(14) 0.0219(5) Uani 1 1 d . . .
H30A H 0.1209 0.1255 0.6166 0.026 Uiso 1 1 calc R . .
C31 C 0.2453(2) 0.14898(9) 0.96440(13) 0.0194(5) Uani 1 1 d . . .
H31A H 0.3372 0.1633 0.9891 0.023 Uiso 1 1 calc R . .
H31B H 0.2095 0.1283 1.0063 0.023 Uiso 1 1 calc R . .
C32 C 0.1484(2) 0.19455(9) 0.93633(14) 0.0181(5) Uani 1 1 d . . .
C33 C 0.0738(2) 0.21998(9) 0.98782(14) 0.0227(5) Uani 1 1 d . . .
H33A H 0.0796 0.2081 1.0421 0.027 Uiso 1 1 calc R . .
C34 C -0.0091(3) 0.26286(9) 0.95916(15) 0.0248(5) Uani 1 1 d . . .
H34A H -0.0601 0.2810 0.9937 0.030 Uiso 1 1 calc R . .
C35 C -0.0171(3) 0.27899(9) 0.88053(15) 0.0239(5) Uani 1 1 d . . .
H35A H -0.0742 0.3081 0.8595 0.029 Uiso 1 1 calc R . .
C36 C 0.0594(2) 0.25208(9) 0.83268(14) 0.0204(5) Uani 1 1 d . . .
H36A H 0.0535 0.2631 0.7780 0.025 Uiso 1 1 calc R . .
C37 C 0.5718(3) 0.22899(9) 0.86024(15) 0.0236(5) Uani 1 1 d . . .
H37A H 0.6170 0.2531 0.9002 0.028 Uiso 1 1 calc R . .
C38 C 0.3242(2) 0.22191(9) 0.63617(14) 0.0222(5) Uani 1 1 d . . .
H38A H 0.2878 0.2403 0.5874 0.027 Uiso 1 1 calc R . .
Cl1 Cl 0.21112(6) 0.10290(2) 0.42295(3) 0.02243(13) Uani 1 1 d . . .
O1A O 0.2230(2) 0.05066(7) 0.45841(11) 0.0352(5) Uani 1 1 d . . .
O1B O 0.06774(18) 0.11497(8) 0.39299(12) 0.0372(5) Uani 1 1 d . . .
O1C O 0.2858(2) 0.10438(8) 0.35710(12) 0.0399(5) Uani 1 1 d . . .
O1D O 0.2671(2) 0.14215(8) 0.48237(12) 0.0422(5) Uani 1 1 d . . .
N1S N 0.0196(3) 0.10156(10) 0.11387(16) 0.0430(6) Uani 1 1 d . . .
C1S C 0.0457(3) 0.13392(11) 0.16153(16) 0.0291(6) Uani 1 1 d . . .
C2S C 0.0786(3) 0.17603(11) 0.22092(17) 0.0381(7) Uani 1 1 d . . .
H2S1 H 0.0574 0.2107 0.1946 0.057 Uiso 1 1 d R . .
H2S2 H 0.1772 0.1745 0.2449 0.057 Uiso 1 1 d R . .
H2S3 H 0.0236 0.1714 0.2636 0.057 Uiso 1 1 d R . .

loop_
_atom_site_aniso_label
_atom_site_aniso_U_11
_atom_site_aniso_U_22
_atom_site_aniso_U_33
_atom_site_aniso_U_23
_atom_site_aniso_U_13
_atom_site_aniso_U_12
Mn1 0.01525(17) 0.01570(16) 0.01761(18) -0.00122(13) 0.00644(13) -0.00052(13)
Mn2 0.01599(17) 0.01491(16) 0.01644(17) 0.00016(13) 0.00665(13) 0.00197(13)
O1 0.0161(8) 0.0137(8) 0.0220(8) 0.0006(6) 0.0078(6) 0.0019(6)
O2 0.0243(9) 0.0245(9) 0.0251(9) -0.0062(7) 0.0055(7) -0.0020(7)
O3 0.0250(9) 0.0277(9) 0.0310(10) -0.0090(7) 0.0086(8) -0.0034(7)
O4 0.0216(9) 0.0253(9) 0.0222(9) 0.0030(7) 0.0059(7) 0.0031(7)
O5 0.0250(9) 0.0241(9) 0.0219(9) 0.0057(7) 0.0099(7) 0.0046(7)
N1 0.0159(9) 0.0178(9) 0.0166(10) 0.0021(7) 0.0050(8) 0.0009(7)
N2 0.0127(9) 0.0230(10) 0.0203(10) -0.0024(8) 0.0048(8) -0.0011(8)
N3 0.0180(9) 0.0200(9) 0.0208(10) 0.0001(8) 0.0061(8) -0.0007(8)
N4 0.0170(9) 0.0166(9) 0.0156(9) -0.0008(7) 0.0060(7) 0.0028(7)
N5 0.0138(9) 0.0208(10) 0.0188(10) -0.0002(8) 0.0039(7) -0.0001(7)
N6 0.0187(9) 0.0189(9) 0.0172(10) 0.0005(7) 0.0051(8) 0.0025(8)
C1 0.0112(10) 0.0145(10) 0.0220(12) 0.0004(9) 0.0041(9) -0.0001(8)
C2 0.0124(10) 0.0192(11) 0.0177(11) 0.0009(9) 0.0036(8) 0.0015(8)
C3 0.0150(10) 0.0178(11) 0.0198(11) -0.0028(9) 0.0038(9) 0.0001(8)
C4 0.0139(10) 0.0167(11) 0.0200(11) 0.0009(9) 0.0029(9) 0.0013(8)
C5 0.0153(10) 0.0188(11) 0.0171(11) 0.0030(9) 0.0051(9) 0.0015(9)
C6 0.0133(10) 0.0177(11) 0.0175(11) 0.0006(9) 0.0043(8) 0.0029(8)
C7 0.0205(11) 0.0138(10) 0.0210(12) -0.0010(9) 0.0042(9) -0.0002(9)
C8 0.0243(12) 0.0181(11) 0.0259(13) 0.0008(10) 0.0037(10) 0.0053(9)
C9 0.0281(13) 0.0179(12) 0.0287(14) -0.0014(10) 0.0015(11) -0.0035(10)
C10 0.0338(14) 0.0168(11) 0.0258(13) 0.0021(10) 0.0119(11) -0.0016(10)
C11 0.0189(11) 0.0181(11) 0.0169(11) -0.0019(9) 0.0049(9) -0.0028(9)
C12 0.0188(11) 0.0217(11) 0.0192(12) -0.0004(9) 0.0064(9) 0.0049(9)
C13 0.0128(10) 0.0248(12) 0.0197(12) -0.0003(9) 0.0070(9) 0.0034(9)
C14 0.0203(12) 0.0263(12) 0.0253(13) 0.0035(10) 0.0071(10) 0.0056(10)
C15 0.0247(13) 0.0342(14) 0.0269(14) 0.0110(11) 0.0072(11) 0.0064(11)
C16 0.0219(12) 0.0427(16) 0.0181(12) 0.0021(11) 0.0039(10) 0.0044(11)
C17 0.0167(11) 0.0315(13) 0.0238(13) -0.0048(10) 0.0040(10) 0.0012(10)
C18 0.0226(12) 0.0237(12) 0.0155(11) -0.0002(9) 0.0074(9) -0.0019(9)
C19 0.0189(11) 0.0204(11) 0.0165(11) 0.0016(9) 0.0043(9) 0.0027(9)
C20 0.0264(13) 0.0278(13) 0.0199(12) 0.0024(10) 0.0096(10) 0.0009(10)
C21 0.0250(13) 0.0360(14) 0.0294(14) 0.0069(11) 0.0147(11) -0.0008(11)
C22 0.0235(13) 0.0239(13) 0.0373(15) 0.0024(11) 0.0119(11) -0.0053(10)
C23 0.0196(12) 0.0235(12) 0.0274(13) -0.0019(10) 0.0065(10) -0.0044(10)
C24 0.0175(11) 0.0176(11) 0.0185(11) 0.0013(9) 0.0053(9) 0.0041(9)
C25 0.0152(11) 0.0227(12) 0.0220(12) 0.0029(9) 0.0075(9) 0.0005(9)
C26 0.0101(10) 0.0207(11) 0.0233(12) 0.0004(9) 0.0055(9) 0.0002(8)
C27 0.0147(11) 0.0210(12) 0.0328(14) 0.0001(10) 0.0055(10) -0.0008(9)
C28 0.0170(11) 0.0250(13) 0.0361(15) -0.0078(11) 0.0029(10) -0.0040(10)
C29 0.0178(12) 0.0330(14) 0.0255(13) -0.0086(11) 0.0024(10) -0.0026(10)
C30 0.0179(11) 0.0273(13) 0.0205(12) 0.0013(10) 0.0035(9) 0.0018(10)
C31 0.0252(12) 0.0207(11) 0.0134(11) 0.0000(9) 0.0067(9) 0.0069(9)
C32 0.0197(11) 0.0188(11) 0.0173(11) 0.0000(9) 0.0072(9) 0.0029(9)
C33 0.0274(13) 0.0250(12) 0.0185(12) 0.0011(9) 0.0114(10) 0.0046(10)
C34 0.0272(13) 0.0233(12) 0.0275(13) -0.0010(10) 0.0142(11) 0.0060(10)
C35 0.0257(13) 0.0189(11) 0.0291(13) 0.0015(10) 0.0106(10) 0.0068(10)
C36 0.0214(12) 0.0213(12) 0.0199(12) 0.0000(9) 0.0073(9) 0.0025(9)
C37 0.0250(13) 0.0217(12) 0.0236(13) -0.0081(10) 0.0035(10) -0.0011(10)
C38 0.0247(12) 0.0228(12) 0.0194(12) 0.0049(9) 0.0049(10) 0.0028(10)
Cl1 0.0239(3) 0.0219(3) 0.0221(3) -0.0028(2) 0.0056(2) -0.0059(2)
O1A 0.0517(12) 0.0253(10) 0.0295(10) 0.0037(8) 0.0096(9) -0.0023(9)
O1B 0.0227(10) 0.0354(11) 0.0521(13) -0.0066(9) 0.0031(9) -0.0013(8)
O1C 0.0470(12) 0.0404(11) 0.0396(12) 0.0052(9) 0.0274(10) -0.0008(9)
O1D 0.0477(13) 0.0351(11) 0.0405(12) -0.0154(9) -0.0008(10) -0.0143(9)
N1S 0.0454(15) 0.0359(14) 0.0468(16) -0.0029(12) 0.0064(13) 0.0044(12)
C1S 0.0275(14) 0.0267(13) 0.0332(15) 0.0072(12) 0.0059(12) 0.0032(11)
C2S 0.0494(18) 0.0292(15) 0.0332(16) 0.0039(12) 0.0011(13) 0.0005(13)

loop_
_atom_type_symbol
_atom_type_description
_atom_type_scat_dispersion_real
_atom_type_scat_dispersion_imag
_atom_type_scat_source
C C 0.0033 0.0016 'International Tables Vol C Tables 4.2.6.8 and 6.1.1.4'
H H 0.0000 0.0000 'International Tables Vol C Tables 4.2.6.8 and 6.1.1.4'
N N 0.0061 0.0033 'International Tables Vol C Tables 4.2.6.8 and 6.1.1.4'
O O 0.0106 0.0060 'International Tables Vol C Tables 4.2.6.8 and 6.1.1.4'
Cl Cl 0.1484 0.1585 'International Tables Vol C Tables 4.2.6.8 and 6.1.1.4'
Mn Mn 0.3368 0.7283 'International Tables Vol C Tables 4.2.6.8 and 6.1.1.4'

loop_
_geom_angle_atom_site_label_1
_geom_angle_atom_site_label_2
_geom_angle_atom_site_label_3
_geom_angle
_geom_angle_site_symmetry_1
_geom_angle_site_symmetry_3
_geom_angle_publ_flag
O1 Mn1 O2 99.06(6) . . ?
O1 Mn1 O4 91.39(6) . . ?
O2 Mn1 O4 94.20(7) . . ?
O1 Mn1 N3 156.98(7) . . ?
O2 Mn1 N3 103.90(7) . . ?
O4 Mn1 N3 85.49(7) . . ?
O1 Mn1 N2 84.62(6) . . ?
O2 Mn1 N2 89.13(7) . . ?
O4 Mn1 N2 175.16(6) . . ?
N3 Mn1 N2 97.12(7) . . ?
O1 Mn1 N1 85.07(6) . . ?
O2 Mn1 N1 163.89(7) . . ?
O4 Mn1 N1 101.29(6) . . ?
N3 Mn1 N1 73.26(7) . . ?
N2 Mn1 N1 75.69(7) . . ?
O1 Mn2 O5 104.29(6) . . ?
O1 Mn2 O3 90.14(6) . . ?
O5 Mn2 O3 99.32(7) . . ?
O1 Mn2 N6 158.54(6) . . ?
O5 Mn2 N6 97.16(7) . . ?
O3 Mn2 N6 86.66(7) . . ?
O1 Mn2 N5 83.48(6) . . ?
O5 Mn2 N5 92.52(7) . . ?
O3 Mn2 N5 167.64(7) . . ?
N6 Mn2 N5 95.40(7) . . ?
O1 Mn2 N4 85.71(6) . . ?
O5 Mn2 N4 163.25(7) . . ?
O3 Mn2 N4 93.97(7) . . ?
N6 Mn2 N4 73.37(6) . . ?
N5 Mn2 N4 75.05(7) . . ?
C1 O1 Mn2 124.55(13) . . ?
C1 O1 Mn1 124.87(13) . . ?
Mn2 O1 Mn1 110.58(7) . . ?
C37 O2 Mn1 128.56(15) . . ?
C37 O3 Mn2 135.34(16) . . ?
C38 O4 Mn1 140.37(16) . . ?
C38 O5 Mn2 123.56(15) . . ?
C18 N1 C12 110.48(17) . . ?
C18 N1 C11 109.54(17) . . ?
C12 N1 C11 110.86(17) . . ?
C18 N1 Mn1 106.43(13) . . ?
C12 N1 Mn1 108.40(13) . . ?
C11 N1 Mn1 111.02(13) . . ?
C17 N2 C13 117.9(2) . . ?
C17 N2 Mn1 123.11(15) . . ?
C13 N2 Mn1 113.67(15) . . ?
C23 N3 C19 118.0(2) . . ?
C23 N3 Mn1 126.15(16) . . ?
C19 N3 Mn1 115.83(15) . . ?
C25 N4 C31 111.27(17) . . ?
C25 N4 C24 111.75(17) . . ?
C31 N4 C24 110.26(17) . . ?
C25 N4 Mn2 108.93(13) . . ?
C31 N4 Mn2 104.99(13) . . ?
C24 N4 Mn2 109.40(13) . . ?
C26 N5 C30 117.9(2) . . ?
C26 N5 Mn2 113.71(14) . . ?
C30 N5 Mn2 121.60(15) . . ?
C32 N6 C36 118.82(19) . . ?
C32 N6 Mn2 115.82(14) . . ?
C36 N6 Mn2 125.14(15) . . ?
O1 C1 C2 120.44(19) . . ?
O1 C1 C6 120.49(19) . . ?
C2 C1 C6 119.1(2) . . ?
C3 C2 C1 119.4(2) . . ?
C3 C2 C11 121.0(2) . . ?
C1 C2 C11 119.59(19) . . ?
C2 C3 C4 123.0(2) . . ?
C2 C3 H3A 118.5 . . ?
C4 C3 H3A 118.5 . . ?
C5 C4 C3 116.4(2) . . ?
C5 C4 C7 123.6(2) . . ?
C3 C4 C7 120.0(2) . . ?
C4 C5 C6 122.6(2) . . ?
C4 C5 H5A 118.7 . . ?
C6 C5 H5A 118.7 . . ?
C5 C6 C1 119.6(2) . . ?
C5 C6 C24 121.0(2) . . ?
C1 C6 C24 119.47(19) . . ?
C10 C7 C4 112.67(18) . . ?
C10 C7 C9 107.79(19) . . ?
C4 C7 C9 109.85(19) . . ?
C10 C7 C8 108.58(19) . . ?
C4 C7 C8 108.26(18) . . ?
C9 C7 C8 109.66(19) . . ?
C7 C8 H8A 109.5 . . ?
C7 C8 H8B 109.5 . . ?
H8A C8 H8B 109.5 . . ?
C7 C8 H8C 109.5 . . ?
H8A C8 H8C 109.5 . . ?
H8B C8 H8C 109.5 . . ?
C7 C9 H9A 109.5 . . ?
C7 C9 H9B 109.5 . . ?
H9A C9 H9B 109.5 . . ?
C7 C9 H9C 109.5 . . ?
H9A C9 H9C 109.5 . . ?
H9B C9 H9C 109.5 . . ?
C7 C10 H10A 109.5 . . ?
C7 C10 H10B 109.5 . . ?
H10A C10 H10B 109.5 . . ?
C7 C10 H10C 109.5 . . ?
H10A C10 H10C 109.5 . . ?
H10B C10 H10C 109.5 . . ?
N1 C11 C2 112.27(18) . . ?
N1 C11 H11A 109.2 . . ?
C2 C11 H11A 109.2 . . ?
N1 C11 H11B 109.2 . . ?
C2 C11 H11B 109.2 . . ?
H11A C11 H11B 107.9 . . ?
N1 C12 C13 112.37(18) . . ?
N1 C12 H12A 109.1 . . ?
C13 C12 H12A 109.1 . . ?
N1 C12 H12B 109.1 . . ?
C13 C12 H12B 109.1 . . ?
H12A C12 H12B 107.9 . . ?
N2 C13 C14 122.5(2) . . ?
N2 C13 C12 115.5(2) . . ?
C14 C13 C12 122.0(2) . . ?
C15 C14 C13 118.9(2) . . ?
C15 C14 H14A 120.6 . . ?
C13 C14 H14A 120.6 . . ?
C14 C15 C16 119.2(2) . . ?
C14 C15 H15A 120.4 . . ?
C16 C15 H15A 120.4 . . ?
C17 C16 C15 118.9(2) . . ?
C17 C16 H16A 120.5 . . ?
C15 C16 H16A 120.5 . . ?
N2 C17 C16 122.7(2) . . ?
N2 C17 H17A 118.7 . . ?
C16 C17 H17A 118.7 . . ?
N1 C18 C19 111.33(18) . . ?
N1 C18 H18A 109.4 . . ?
C19 C18 H18A 109.4 . . ?
N1 C18 H18B 109.4 . . ?
C19 C18 H18B 109.4 . . ?
H18A C18 H18B 108.0 . . ?
N3 C19 C20 122.0(2) . . ?
N3 C19 C18 116.25(19) . . ?
C20 C19 C18 121.7(2) . . ?
C19 C20 C21 119.3(2) . . ?
C19 C20 H20A 120.3 . . ?
C21 C20 H20A 120.3 . . ?
C22 C21 C20 118.8(2) . . ?
C22 C21 H21A 120.6 . . ?
C20 C21 H21A 120.6 . . ?
C21 C22 C23 118.6(2) . . ?
C21 C22 H22A 120.7 . . ?
C23 C22 H22A 120.7 . . ?
N3 C23 C22 123.2(2) . . ?
N3 C23 H23A 118.4 . . ?
C22 C23 H23A 118.4 . . ?
N4 C24 C6 112.06(18) . . ?
N4 C24 H24A 109.2 . . ?
C6 C24 H24A 109.2 . . ?
N4 C24 H24B 109.2 . . ?
C6 C24 H24B 109.2 . . ?
H24A C24 H24B 107.9 . . ?
N4 C25 C26 112.20(17) . . ?
N4 C25 H25A 109.2 . . ?
C26 C25 H25A 109.2 . . ?
N4 C25 H25B 109.2 . . ?
C26 C25 H25B 109.2 . . ?
H25A C25 H25B 107.9 . . ?
N5 C26 C27 122.1(2) . . ?
N5 C26 C25 115.35(19) . . ?
C27 C26 C25 122.5(2) . . ?
C28 C27 C26 119.2(2) . . ?
C28 C27 H27A 120.4 . . ?
C26 C27 H27A 120.4 . . ?
C27 C28 C29 119.0(2) . . ?
C27 C28 H28A 120.5 . . ?
C29 C28 H28A 120.5 . . ?
C30 C29 C28 118.8(2) . . ?
C30 C29 H29A 120.6 . . ?
C28 C29 H29A 120.6 . . ?
N5 C30 C29 122.8(2) . . ?
N5 C30 H30A 118.6 . . ?
C29 C30 H30A 118.6 . . ?
N4 C31 C32 111.16(18) . . ?
N4 C31 H31A 109.4 . . ?
C32 C31 H31A 109.4 . . ?
N4 C31 H31B 109.4 . . ?
C32 C31 H31B 109.4 . . ?
H31A C31 H31B 108.0 . . ?
N6 C32 C33 121.3(2) . . ?
N6 C32 C31 116.58(19) . . ?
C33 C32 C31 122.1(2) . . ?
C34 C33 C32 119.2(2) . . ?
C34 C33 H33A 120.4 . . ?
C32 C33 H33A 120.4 . . ?
C35 C34 C33 119.4(2) . . ?
C35 C34 H34A 120.3 . . ?
C33 C34 H34A 120.3 . . ?
C34 C35 C36 118.5(2) . . ?
C34 C35 H35A 120.7 . . ?
C36 C35 H35A 120.7 . . ?
N6 C36 C35 122.8(2) . . ?
N6 C36 H36A 118.6 . . ?
C35 C36 H36A 118.6 . . ?
O3 C37 O2 127.9(2) . . ?
O3 C37 H37A 116.0 . . ?
O2 C37 H37A 116.0 . . ?
O4 C38 O5 128.4(2) . . ?
O4 C38 H38A 115.8 . . ?
O5 C38 H38A 115.8 . . ?
O1A Cl1 O1C 109.18(12) . . ?
O1A Cl1 O1D 110.27(12) . . ?
O1C Cl1 O1D 109.33(12) . . ?
O1A Cl1 O1B 109.67(12) . . ?
O1C Cl1 O1B 109.47(12) . . ?
O1D Cl1 O1B 108.91(12) . . ?
N1S C1S C2S 178.8(3) . . ?
C1S C2S H2S1 109.5 . . ?
C1S C2S H2S2 109.4 . . ?
H2S1 C2S H2S2 109.5 . . ?
C1S C2S H2S3 109.5 . . ?
H2S1 C2S H2S3 109.5 . . ?
H2S2 C2S H2S3 109.5 . . ?

loop_
_geom_bond_atom_site_label_1
_geom_bond_atom_site_label_2
_geom_bond_distance
_geom_bond_site_symmetry_2
_geom_bond_publ_flag
Mn1 Mn2 3.4553(6) . ?
Mn1 O1 2.1027(15) . ?
Mn1 O2 2.1115(16) . ?
Mn1 O4 2.1727(16) . ?
Mn1 N3 2.2612(19) . ?
Mn1 N2 2.2923(19) . ?
Mn1 N1 2.3154(19) . ?
Mn2 O1 2.1006(15) . ?
Mn2 O5 2.1100(16) . ?
Mn2 O3 2.1837(17) . ?
Mn2 N6 2.2308(19) . ?
Mn2 N5 2.3003(19) . ?
Mn2 N4 2.3234(18) . ?
O1 C1 1.343(3) . ?
O2 C37 1.252(3) . ?
O3 C37 1.246(3) . ?
O4 C38 1.242(3) . ?
O5 C38 1.249(3) . ?
N1 C18 1.467(3) . ?
N1 C12 1.483(3) . ?
N1 C11 1.488(3) . ?
N2 C17 1.343(3) . ?
N2 C13 1.346(3) . ?
N3 C23 1.341(3) . ?
N3 C19 1.343(3) . ?
N4 C25 1.471(3) . ?
N4 C31 1.472(3) . ?
N4 C24 1.486(3) . ?
N5 C26 1.345(3) . ?
N5 C30 1.345(3) . ?
N6 C32 1.335(3) . ?
N6 C36 1.343(3) . ?
C1 C2 1.400(3) . ?
C1 C6 1.400(3) . ?
C2 C3 1.385(3) . ?
C2 C11 1.500(3) . ?
C3 C4 1.394(3) . ?
C3 H3A 0.950 . ?
C4 C5 1.388(3) . ?
C4 C7 1.528(3) . ?
C5 C6 1.393(3) . ?
C5 H5A 0.950 . ?
C6 C24 1.507(3) . ?
C7 C10 1.521(3) . ?
C7 C9 1.538(3) . ?
C7 C8 1.542(3) . ?
C8 H8A 0.980 . ?
C8 H8B 0.980 . ?
C8 H8C 0.980 . ?
C9 H9A 0.980 . ?
C9 H9B 0.980 . ?
C9 H9C 0.980 . ?
C10 H10A 0.980 . ?
C10 H10B 0.980 . ?
C10 H10C 0.980 . ?
C11 H11A 0.990 . ?
C11 H11B 0.990 . ?
C12 C13 1.505(3) . ?
C12 H12A 0.990 . ?
C12 H12B 0.990 . ?
C13 C14 1.382(3) . ?
C14 C15 1.377(3) . ?
C14 H14A 0.950 . ?
C15 C16 1.378(4) . ?
C15 H15A 0.950 . ?
C16 C17 1.377(3) . ?
C16 H16A 0.950 . ?
C17 H17A 0.950 . ?
C18 C19 1.508(3) . ?
C18 H18A 0.990 . ?
C18 H18B 0.990 . ?
C19 C20 1.381(3) . ?
C20 C21 1.387(3) . ?
C20 H20A 0.950 . ?
C21 C22 1.375(4) . ?
C21 H21A 0.950 . ?
C22 C23 1.378(3) . ?
C22 H22A 0.950 . ?
C23 H23A 0.950 . ?
C24 H24A 0.990 . ?
C24 H24B 0.990 . ?
C25 C26 1.503(3) . ?
C25 H25A 0.990 . ?
C25 H25B 0.990 . ?
C26 C27 1.390(3) . ?
C27 C28 1.371(3) . ?
C27 H27A 0.950 . ?
C28 C29 1.383(4) . ?
C28 H28A 0.950 . ?
C29 C30 1.378(3) . ?
C29 H29A 0.950 . ?
C30 H30A 0.950 . ?
C31 C32 1.508(3) . ?
C31 H31A 0.990 . ?
C31 H31B 0.990 . ?
C32 C33 1.388(3) . ?
C33 C34 1.382(3) . ?
C33 H33A 0.950 . ?
C34 C35 1.369(3) . ?
C34 H34A 0.950 . ?
C35 C36 1.374(3) . ?
C35 H35A 0.950 . ?
C36 H36A 0.950 . ?
C37 H37A 0.950 . ?
C38 H38A 0.950 . ?
Cl1 O1A 1.4351(18) . ?
Cl1 O1C 1.4356(18) . ?
Cl1 O1D 1.4373(19) . ?
Cl1 O1B 1.4403(19) . ?
N1S C1S 1.135(3) . ?
C1S C2S 1.448(4) . ?
C2S H2S1 0.980 . ?
C2S H2S2 0.980 . ?
C2S H2S3 0.980 . ?

loop_
_geom_torsion_atom_site_label_1
_geom_torsion_atom_site_label_2
_geom_torsion_atom_site_label_3
_geom_torsion_atom_site_label_4
_geom_torsion
_geom_torsion_site_symmetry_1
_geom_torsion_site_symmetry_2
_geom_torsion_site_symmetry_3
_geom_torsion_site_symmetry_4
_geom_torsion_publ_flag
O5 Mn2 O1 C1 -133.39(16) . . . . ?
O3 Mn2 O1 C1 126.95(16) . . . . ?
N6 Mn2 O1 C1 45.8(3) . . . . ?
N5 Mn2 O1 C1 -42.43(16) . . . . ?
N4 Mn2 O1 C1 32.98(16) . . . . ?
O5 Mn2 O1 Mn1 46.45(8) . . . . ?
O3 Mn2 O1 Mn1 -53.21(8) . . . . ?
N6 Mn2 O1 Mn1 -134.40(16) . . . . ?
N5 Mn2 O1 Mn1 137.41(8) . . . . ?
N4 Mn2 O1 Mn1 -147.18(8) . . . . ?
O2 Mn1 O1 C1 -129.88(16) . . . . ?
O4 Mn1 O1 C1 135.64(16) . . . . ?
N3 Mn1 O1 C1 53.9(3) . . . . ?
N2 Mn1 O1 C1 -41.63(16) . . . . ?
N1 Mn1 O1 C1 34.43(16) . . . . ?
O2 Mn1 O1 Mn2 50.28(8) . . . . ?
O4 Mn1 O1 Mn2 -44.20(8) . . . . ?
N3 Mn1 O1 Mn2 -125.92(15) . . . . ?
N2 Mn1 O1 Mn2 138.54(8) . . . . ?
N1 Mn1 O1 Mn2 -145.41(8) . . . . ?
O1 Mn1 O2 C37 -16.5(2) . . . . ?
O4 Mn1 O2 C37 75.6(2) . . . . ?
N3 Mn1 O2 C37 162.0(2) . . . . ?
N2 Mn1 O2 C37 -100.9(2) . . . . ?
N1 Mn1 O2 C37 -120.3(3) . . . . ?
O1 Mn2 O3 C37 38.6(2) . . . . ?
O5 Mn2 O3 C37 -65.9(2) . . . . ?
N6 Mn2 O3 C37 -162.6(2) . . . . ?
N5 Mn2 O3 C37 97.3(4) . . . . ?
N4 Mn2 O3 C37 124.3(2) . . . . ?
O1 Mn1 O4 C38 26.6(3) . . . . ?
O2 Mn1 O4 C38 -72.6(3) . . . . ?
N3 Mn1 O4 C38 -176.2(3) . . . . ?
N1 Mn1 O4 C38 111.8(2) . . . . ?
O1 Mn2 O5 C38 -16.7(2) . . . . ?
O3 Mn2 O5 C38 75.82(19) . . . . ?
N6 Mn2 O5 C38 163.59(19) . . . . ?
N5 Mn2 O5 C38 -100.64(19) . . . . ?
N4 Mn2 O5 C38 -142.1(2) . . . . ?
O1 Mn1 N1 C18 139.40(14) . . . . ?
O2 Mn1 N1 C18 -114.9(2) . . . . ?
O4 Mn1 N1 C18 48.97(14) . . . . ?
N3 Mn1 N1 C18 -32.77(13) . . . . ?
N2 Mn1 N1 C18 -134.90(14) . . . . ?
O1 Mn1 N1 C12 -101.74(14) . . . . ?
O2 Mn1 N1 C12 4.0(3) . . . . ?
O4 Mn1 N1 C12 167.82(13) . . . . ?
N3 Mn1 N1 C12 86.09(14) . . . . ?
N2 Mn1 N1 C12 -16.05(13) . . . . ?
O1 Mn1 N1 C11 20.26(13) . . . . ?
O2 Mn1 N1 C11 126.0(2) . . . . ?
O4 Mn1 N1 C11 -70.17(14) . . . . ?
N3 Mn1 N1 C11 -151.91(15) . . . . ?
N2 Mn1 N1 C11 105.95(14) . . . . ?
O1 Mn1 N2 C17 -73.67(18) . . . . ?
O2 Mn1 N2 C17 25.51(18) . . . . ?
N3 Mn1 N2 C17 129.42(18) . . . . ?
N1 Mn1 N2 C17 -159.94(19) . . . . ?
O1 Mn1 N2 C13 79.95(15) . . . . ?
O2 Mn1 N2 C13 179.13(15) . . . . ?
N3 Mn1 N2 C13 -76.96(15) . . . . ?
N1 Mn1 N2 C13 -6.32(14) . . . . ?
O1 Mn1 N3 C23 176.14(17) . . . . ?
O2 Mn1 N3 C23 0.0(2) . . . . ?
O4 Mn1 N3 C23 93.23(19) . . . . ?
N2 Mn1 N3 C23 -90.86(19) . . . . ?
N1 Mn1 N3 C23 -163.5(2) . . . . ?
O1 Mn1 N3 C19 -2.1(3) . . . . ?
O2 Mn1 N3 C19 -178.24(15) . . . . ?
O4 Mn1 N3 C19 -85.02(16) . . . . ?
N2 Mn1 N3 C19 90.89(16) . . . . ?
N1 Mn1 N3 C19 18.21(15) . . . . ?
O1 Mn2 N4 C25 -100.21(13) . . . . ?
O5 Mn2 N4 C25 27.4(3) . . . . ?
O3 Mn2 N4 C25 169.95(13) . . . . ?
N6 Mn2 N4 C25 84.63(14) . . . . ?
N5 Mn2 N4 C25 -15.83(13) . . . . ?
O1 Mn2 N4 C31 140.53(14) . . . . ?
O5 Mn2 N4 C31 -91.9(3) . . . . ?
O3 Mn2 N4 C31 50.69(14) . . . . ?
N6 Mn2 N4 C31 -34.63(13) . . . . ?
N5 Mn2 N4 C31 -135.09(14) . . . . ?
O1 Mn2 N4 C24 22.21(13) . . . . ?
O5 Mn2 N4 C24 149.8(2) . . . . ?
O3 Mn2 N4 C24 -67.63(14) . . . . ?
N6 Mn2 N4 C24 -152.95(15) . . . . ?
N5 Mn2 N4 C24 106.60(14) . . . . ?
O1 Mn2 N5 C26 80.24(15) . . . . ?
O5 Mn2 N5 C26 -175.65(15) . . . . ?
O3 Mn2 N5 C26 20.9(4) . . . . ?
N6 Mn2 N5 C26 -78.22(15) . . . . ?
N4 Mn2 N5 C26 -7.05(14) . . . . ?
O1 Mn2 N5 C30 -70.27(17) . . . . ?
O5 Mn2 N5 C30 33.84(17) . . . . ?
O3 Mn2 N5 C30 -129.6(3) . . . . ?
N6 Mn2 N5 C30 131.28(17) . . . . ?
N4 Mn2 N5 C30 -157.55(18) . . . . ?
O1 Mn2 N6 C32 8.4(3) . . . . ?
O5 Mn2 N6 C32 -172.39(16) . . . . ?
O3 Mn2 N6 C32 -73.40(17) . . . . ?
N5 Mn2 N6 C32 94.37(17) . . . . ?
N4 Mn2 N6 C32 21.75(16) . . . . ?
O1 Mn2 N6 C36 -176.94(17) . . . . ?
O5 Mn2 N6 C36 2.22(19) . . . . ?
O3 Mn2 N6 C36 101.21(19) . . . . ?
N5 Mn2 N6 C36 -91.02(19) . . . . ?
N4 Mn2 N6 C36 -163.6(2) . . . . ?
Mn2 O1 C1 C2 129.62(18) . . . . ?
Mn1 O1 C1 C2 -50.2(3) . . . . ?
Mn2 O1 C1 C6 -50.0(3) . . . . ?
Mn1 O1 C1 C6 130.18(17) . . . . ?
O1 C1 C2 C3 -179.22(19) . . . . ?
C6 C1 C2 C3 0.4(3) . . . . ?
O1 C1 C2 C11 -0.9(3) . . . . ?
C6 C1 C2 C11 178.75(19) . . . . ?
C1 C2 C3 C4 -0.4(3) . . . . ?
C11 C2 C3 C4 -178.8(2) . . . . ?
C2 C3 C4 C5 -0.2(3) . . . . ?
C2 C3 C4 C7 -179.9(2) . . . . ?
C3 C4 C5 C6 0.8(3) . . . . ?
C7 C4 C5 C6 -179.4(2) . . . . ?
C4 C5 C6 C1 -0.9(3) . . . . ?
C4 C5 C6 C24 178.8(2) . . . . ?
O1 C1 C6 C5 179.86(19) . . . . ?
C2 C1 C6 C5 0.2(3) . . . . ?
O1 C1 C6 C24 0.2(3) . . . . ?
C2 C1 C6 C24 -179.45(19) . . . . ?
C5 C4 C7 C10 7.5(3) . . . . ?
C3 C4 C7 C10 -172.7(2) . . . . ?
C5 C4 C7 C9 127.7(2) . . . . ?
C3 C4 C7 C9 -52.6(3) . . . . ?
C5 C4 C7 C8 -112.6(2) . . . . ?
C3 C4 C7 C8 67.2(3) . . . . ?
C18 N1 C11 C2 178.22(18) . . . . ?
C12 N1 C11 C2 56.0(2) . . . . ?
Mn1 N1 C11 C2 -64.5(2) . . . . ?
C3 C2 C11 N1 -118.2(2) . . . . ?
C1 C2 C11 N1 63.5(3) . . . . ?
C18 N1 C12 C13 151.62(19) . . . . ?
C11 N1 C12 C13 -86.7(2) . . . . ?
Mn1 N1 C12 C13 35.4(2) . . . . ?
C17 N2 C13 C14 0.3(3) . . . . ?
Mn1 N2 C13 C14 -154.78(18) . . . . ?
C17 N2 C13 C12 -176.47(19) . . . . ?
Mn1 N2 C13 C12 28.4(2) . . . . ?
N1 C12 C13 N2 -44.4(3) . . . . ?
N1 C12 C13 C14 138.8(2) . . . . ?
N2 C13 C14 C15 -0.9(3) . . . . ?
C12 C13 C14 C15 175.7(2) . . . . ?
C13 C14 C15 C16 0.7(4) . . . . ?
C14 C15 C16 C17 0.0(4) . . . . ?
C13 N2 C17 C16 0.4(3) . . . . ?
Mn1 N2 C17 C16 153.00(18) . . . . ?
C15 C16 C17 N2 -0.6(4) . . . . ?
C12 N1 C18 C19 -73.3(2) . . . . ?
C11 N1 C18 C19 164.27(18) . . . . ?
Mn1 N1 C18 C19 44.2(2) . . . . ?
C23 N3 C19 C20 -0.2(3) . . . . ?
Mn1 N3 C19 C20 178.23(17) . . . . ?
C23 N3 C19 C18 -177.9(2) . . . . ?
Mn1 N3 C19 C18 0.5(2) . . . . ?
N1 C18 C19 N3 -31.6(3) . . . . ?
N1 C18 C19 C20 150.8(2) . . . . ?
N3 C19 C20 C21 -0.7(4) . . . . ?
C18 C19 C20 C21 176.8(2) . . . . ?
C19 C20 C21 C22 1.0(4) . . . . ?
C20 C21 C22 C23 -0.4(4) . . . . ?
C19 N3 C23 C22 0.8(4) . . . . ?
Mn1 N3 C23 C22 -177.42(18) . . . . ?
C21 C22 C23 N3 -0.5(4) . . . . ?
C25 N4 C24 C6 54.2(2) . . . . ?
C31 N4 C24 C6 178.50(18) . . . . ?
Mn2 N4 C24 C6 -66.52(19) . . . . ?
C5 C6 C24 N4 -115.2(2) . . . . ?
C1 C6 C24 N4 64.4(3) . . . . ?
C31 N4 C25 C26 150.76(18) . . . . ?
C24 N4 C25 C26 -85.5(2) . . . . ?
Mn2 N4 C25 C26 35.5(2) . . . . ?
C30 N5 C26 C27 0.6(3) . . . . ?
Mn2 N5 C26 C27 -151.12(17) . . . . ?
C30 N5 C26 C25 -178.96(19) . . . . ?
Mn2 N5 C26 C25 29.4(2) . . . . ?
N4 C25 C26 N5 -45.0(3) . . . . ?
N4 C25 C26 C27 135.5(2) . . . . ?
N5 C26 C27 C28 -0.6(3) . . . . ?
C25 C26 C27 C28 178.9(2) . . . . ?
C26 C27 C28 C29 0.2(3) . . . . ?
C27 C28 C29 C30 0.2(3) . . . . ?
C26 N5 C30 C29 -0.2(3) . . . . ?
Mn2 N5 C30 C29 149.17(18) . . . . ?
C28 C29 C30 N5 -0.2(4) . . . . ?
C25 N4 C31 C32 -73.3(2) . . . . ?
C24 N4 C31 C32 162.12(18) . . . . ?
Mn2 N4 C31 C32 44.4(2) . . . . ?
C36 N6 C32 C33 -1.3(3) . . . . ?
Mn2 N6 C32 C33 173.70(18) . . . . ?
C36 N6 C32 C31 -178.6(2) . . . . ?
Mn2 N6 C32 C31 -3.6(3) . . . . ?
N4 C31 C32 N6 -29.5(3) . . . . ?
N4 C31 C32 C33 153.1(2) . . . . ?
N6 C32 C33 C34 0.3(4) . . . . ?
C31 C32 C33 C34 177.5(2) . . . . ?
C32 C33 C34 C35 0.7(4) . . . . ?
C33 C34 C35 C36 -0.7(4) . . . . ?
C32 N6 C36 C35 1.3(3) . . . . ?
Mn2 N6 C36 C35 -173.13(18) . . . . ?
C34 C35 C36 N6 -0.4(4) . . . . ?
Mn2 O3 C37 O2 -5.9(4) . . . . ?
Mn1 O2 C37 O3 -8.0(4) . . . . ?
Mn1 O4 C38 O5 5.3(4) . . . . ?
Mn2 O5 C38 O4 -11.1(4) . . . . ?
